data_7044721
loop_
_publ_author_name
'Kannan, Shanmugaperumal'
'Kumar, Mukesh'
'Sadhu, Biswajit'
'Madhavan, Jaccob'
'Sundararajan, Mahesh'

_publ_section_title
;
 Unusual Intramolecular CH...O Hydrogen Bonding Interaction between
 Sterically Bulky Amide and Uranyl oxygen
;
_journal_name_full 'Dalton Transactions'
_journal_paper_doi 10.1039/C7DT02760E
_journal_year 2017
_chemical_formula_sum 'C39 H39 N3 Ni O'
_chemical_formula_weight 624.44
_space_group_crystal_system monoclinic
_space_group_IT_number 14
_space_group_name_Hall '-P 2yn'
_space_group_name_H-M_alt 'P 1 21/n 1'
_symmetry_space_group_name_Hall '-P 2yn'
_symmetry_space_group_name_H-M 'P 1 21/n 1'
_atom_sites_solution_hydrogens geom
_audit_creation_method SHELXL-2014/7
_audit_update_record
;
2016-08-08 deposited with the CCDC.
2017-11-08 downloaded from the CCDC.
;
_cell_angle_alpha 90
_cell_angle_beta 90.392(15)
_cell_angle_gamma 90
_cell_formula_units_Z 4
_cell_length_a 14.440(8)
_cell_length_b 7.638(4)
_cell_length_c 29.421(17)
_cell_measurement_reflns_used 20557
_cell_measurement_temperature 150(2)
_cell_measurement_theta_max 68.953
_cell_measurement_theta_min 6.557
_cell_volume 3245(3)
_computing_cell_refinement
;
CrystalClear-SM Expert 2.1 b28 (Rigaku, 2013)
;
_computing_data_collection
;
CrystalClear-SM Expert 2.1 b28 (Rigaku, 2013)
;
_computing_data_reduction
;
CrystalClear-SM Expert 2.1 b28 (Rigaku, 2013)
;
_computing_molecular_graphics 'Bruker SHELXTL'
_computing_publication_material 'Bruker SHELXTL'
_computing_structure_refinement 'SHELXL-2014/7 (Sheldrick, 2014)'
_computing_structure_solution 'SHELXL-2014/7 (Sheldrick, 2014)'
_diffrn_ambient_temperature 150(2)
_diffrn_measured_fraction_theta_full 0.989
_diffrn_measured_fraction_theta_max 0.978
_diffrn_measurement_device_type 'Rigaku Saturn724'
_diffrn_measurement_method \w
_diffrn_radiation_type CuK\a
_diffrn_radiation_wavelength 1.54187
_diffrn_reflns_av_R_equivalents 0.0813
_diffrn_reflns_av_unetI/netI 0.0682
_diffrn_reflns_Laue_measured_fraction_full 0.989
_diffrn_reflns_Laue_measured_fraction_max 0.978
_diffrn_reflns_limit_h_max 17
_diffrn_reflns_limit_h_min -16
_diffrn_reflns_limit_k_max 9
_diffrn_reflns_limit_k_min -9
_diffrn_reflns_limit_l_max 35
_diffrn_reflns_limit_l_min -33
_diffrn_reflns_number 20557
_diffrn_reflns_point_group_measured_fraction_full 0.989
_diffrn_reflns_point_group_measured_fraction_max 0.978
_diffrn_reflns_theta_full 67.687
_diffrn_reflns_theta_max 68.953
_diffrn_reflns_theta_min 6.557
_diffrn_source 'fine-focus sealed tube'
_exptl_absorpt_coefficient_mu 1.124
_exptl_absorpt_correction_T_max 0.799
_exptl_absorpt_correction_T_min 0.799
_exptl_absorpt_correction_type numerical
_exptl_crystal_colour Brown
_exptl_crystal_density_diffrn 1.278
_exptl_crystal_description Block
_exptl_crystal_F_000 1320
_exptl_crystal_size_max 0.240
_exptl_crystal_size_mid 0.210
_exptl_crystal_size_min 0.190
_refine_diff_density_max 0.723
_refine_diff_density_min -0.790
_refine_diff_density_rms 0.093
_refine_ls_extinction_coef 0.0016(3)
_refine_ls_extinction_expression Fc^*^=kFc[1+0.001xFc^2^\l^3^/sin(2\q)]^-1/4^
_refine_ls_extinction_method 'SHELXL-2014/7 (Sheldrick 2014'
_refine_ls_goodness_of_fit_ref 1.124
_refine_ls_hydrogen_treatment constr
_refine_ls_matrix_type full
_refine_ls_number_parameters 283
_refine_ls_number_reflns 5902
_refine_ls_number_restraints 20
_refine_ls_restrained_S_all 1.138
_refine_ls_R_factor_all 0.1216
_refine_ls_R_factor_gt 0.0871
_refine_ls_shift/su_max 0.001
_refine_ls_shift/su_mean 0.000
_refine_ls_structure_factor_coef Fsqd
_refine_ls_weighting_details 'w=1/[\s^2^(Fo^2^)+(0.0942P)^2^+6.8596P] where P=(Fo^2^+2Fc^2^)/3'
_refine_ls_weighting_scheme calc
_refine_ls_wR_factor_gt 0.2072
_refine_ls_wR_factor_ref 0.2493
_reflns_Friedel_coverage 0.000
_reflns_number_gt 4222
_reflns_number_total 5902
_reflns_threshold_expression 'I > 2\s(I)'
_cod_data_source_file c7dt02760e1.cif
_cod_data_source_block shelxl
_cod_depositor_comments
;
The following automatic conversions were performed:

'_exptl_absorpt_correction_type' value 'Numerical' changed to
'numerical' according to
/home/data/users/saulius/crontab/automatic-downloads/rss-feeds/RSC/lib/dictionaries/cif_core.dic
dictionary named 'cif_core.dic' version 2.4.2 from 2011-04-26.

Automatic conversion script
Id: cif_fix_values 4973 2017-02-22 13:04:09Z antanas 
;
_cod_database_code 7044721
_shelx_shelxl_version_number 2014/7
_shelx_space_group_comment
;
The symmetry employed for this shelxl refinement is uniquely defined
by the following loop, which should always be used as a source of
symmetry information in preference to the above space-group names.
They are only intended as comments.
;
_shelx_estimated_absorpt_t_min 0.774
_shelx_estimated_absorpt_t_max 0.815

loop_
_space_group_symop_operation_xyz
'x, y, z'
'-x+1/2, y+1/2, -z+1/2'
'-x, -y, -z'
'x-1/2, -y-1/2, z-1/2'

loop_
_atom_site_label
_atom_site_type_symbol
_atom_site_fract_x
_atom_site_fract_y
_atom_site_fract_z
_atom_site_U_iso_or_equiv
_atom_site_adp_type
_atom_site_occupancy
_atom_site_site_symmetry_order
_atom_site_calc_flag
_atom_site_refinement_flags_posn
_atom_site_refinement_flags_adp
_atom_site_refinement_flags_occupancy
_atom_site_disorder_assembly
_atom_site_disorder_group
Ni1 Ni 0.34122(5) 0.76483(10) 0.62708(3) 0.0386(3) Uani 1 1 d . . . . .
O11 O 0.3733(2) 0.5443(4) 0.59439(10) 0.0451(8) Uani 1 1 d D . . . .
N11 N 0.3013(3) 0.9039(5) 0.67289(12) 0.0382(9) Uani 1 1 d . . . . .
C11 C 0.2134(3) 0.9749(7) 0.66761(16) 0.0428(11) Uani 1 1 d . . . . .
N12 N 0.2198(3) 0.7941(5) 0.60494(12) 0.0391(9) Uani 1 1 d . . . . .
C12 C 0.1867(4) 1.1151(7) 0.69533(16) 0.0454(12) Uani 1 1 d . . . . .
H12A H 0.1252 1.1589 0.6940 0.054 Uiso 1 1 calc R U . . .
N13 N 0.4592(3) 0.8224(5) 0.65028(13) 0.0399(9) Uani 1 1 d . . . . .
C13 C 0.2518(4) 1.1899(7) 0.72506(17) 0.0491(13) Uani 1 1 d . . . . .
H13A H 0.2331 1.2793 0.7455 0.059 Uiso 1 1 calc R U . . .
C14 C 0.3426(4) 1.1350(7) 0.72495(16) 0.0458(12) Uani 1 1 d . . . . .
H14A H 0.3873 1.1924 0.7435 0.055 Uiso 1 1 calc R U . . .
C15 C 0.3690(3) 0.9940(6) 0.69729(15) 0.0403(11) Uani 1 1 d . . . . .
C16 C 0.4591(3) 0.9298(6) 0.68760(16) 0.0394(11) Uani 1 1 d . . . . .
C17 C 0.5409(6) 0.9702(17) 0.7166(3) 0.038(4) Uiso 0.57(6) 1 d G . P A 1
C18 C 0.5314(9) 0.969(2) 0.7636(3) 0.054(4) Uiso 0.57(6) 1 d G . P A 1
H18A H 0.4750 0.9320 0.7768 0.065 Uiso 0.57(6) 1 calc R U P A 1
C19 C 0.6045(11) 1.023(2) 0.7912(4) 0.060(3) Uiso 0.57(6) 1 d G . P A 1
H19A H 0.5981 1.0227 0.8233 0.072 Uiso 0.57(6) 1 calc R U P A 1
C20 C 0.6872(9) 1.078(2) 0.7718(7) 0.059(4) Uiso 0.57(6) 1 d G . P A 1
H20A H 0.7371 1.1147 0.7907 0.070 Uiso 0.57(6) 1 calc R U P A 1
C21 C 0.6967(6) 1.0787(18) 0.7248(7) 0.053(3) Uiso 0.57(6) 1 d G . P A 1
H21A H 0.7531 1.1161 0.7116 0.063 Uiso 0.57(6) 1 calc R U P A 1
C22 C 0.6236(6) 1.0249(16) 0.6972(5) 0.043(3) Uiso 0.57(6) 1 d G . P A 1
H22A H 0.6300 1.0254 0.6651 0.052 Uiso 0.57(6) 1 calc R U P A 1
C17A C 0.5455(8) 0.988(2) 0.7131(4) 0.046(6) Uiso 0.43(6) 1 d G . P A 2
C18A C 0.5444(10) 0.993(2) 0.7603(4) 0.040(4) Uiso 0.43(6) 1 d G . P A 2
H18B H 0.4909 0.9559 0.7763 0.048 Uiso 0.43(6) 1 calc R U P A 2
C19A C 0.6215(12) 1.053(2) 0.7842(5) 0.041(5) Uiso 0.43(6) 1 d G . P A 2
H19B H 0.6207 1.0571 0.8165 0.049 Uiso 0.43(6) 1 calc R U P A 2
C20A C 0.6997(9) 1.108(2) 0.7609(7) 0.042(5) Uiso 0.43(6) 1 d G . P A 2
H20B H 0.7523 1.1492 0.7772 0.051 Uiso 0.43(6) 1 calc R U P A 2
C21A C 0.7008(7) 1.103(2) 0.7137(7) 0.045(4) Uiso 0.43(6) 1 d G . P A 2
H21B H 0.7543 1.1403 0.6977 0.054 Uiso 0.43(6) 1 calc R U P A 2
C22A C 0.6238(8) 1.043(2) 0.6898(5) 0.053(5) Uiso 0.43(6) 1 d G . P A 2
H22B H 0.6246 1.0392 0.6575 0.064 Uiso 0.43(6) 1 calc R U P A 2
C23 C 0.5446(7) 0.7186(14) 0.6422(4) 0.032(4) Uiso 0.48(5) 1 d G . P B 1
C24 C 0.5668(6) 0.5754(15) 0.6694(4) 0.033(4) Uiso 0.48(5) 1 d G . P B 1
C25 C 0.6381(8) 0.463(2) 0.6569(5) 0.051(4) Uiso 0.48(5) 1 d G . P B 1
H25A H 0.6533 0.3657 0.6754 0.061 Uiso 0.48(5) 1 calc R U P B 1
C26 C 0.6872(7) 0.495(3) 0.6172(5) 0.053(4) Uiso 0.48(5) 1 d G . P B 1
H26A H 0.7360 0.4181 0.6087 0.063 Uiso 0.48(5) 1 calc R U P B 1
C27 C 0.6650(6) 0.638(3) 0.5901(4) 0.047(4) Uiso 0.48(5) 1 d G . P B 1
H27A H 0.6986 0.6591 0.5630 0.057 Uiso 0.48(5) 1 calc R U P B 1
C28 C 0.5937(9) 0.7497(19) 0.6026(4) 0.051(4) Uiso 0.48(5) 1 d G . P B 1
C23A C 0.5372(7) 0.7306(14) 0.6366(4) 0.044(4) Uiso 0.52(5) 1 d G . P B 2
C24A C 0.5695(7) 0.5912(16) 0.6626(5) 0.060(5) Uiso 0.52(5) 1 d G . P B 2
C25A C 0.6484(8) 0.501(2) 0.6494(5) 0.050(4) Uiso 0.52(5) 1 d G . P B 2
H25B H 0.6705 0.4055 0.6672 0.060 Uiso 0.52(5) 1 calc R U P B 2
C26A C 0.6950(6) 0.550(3) 0.6102(4) 0.054(4) Uiso 0.52(5) 1 d G . P B 2
H26B H 0.7489 0.4880 0.6012 0.065 Uiso 0.52(5) 1 calc R U P B 2
C27A C 0.6626(6) 0.689(3) 0.5842(4) 0.052(4) Uiso 0.52(5) 1 d G . P B 2
H27B H 0.6944 0.7227 0.5574 0.063 Uiso 0.52(5) 1 calc R U P B 2
C28A C 0.5837(7) 0.7796(18) 0.5974(4) 0.038(3) Uiso 0.52(5) 1 d G . P B 2
C29 C 0.5574(4) 0.9186(8) 0.57073(19) 0.0608(15) Uani 1 1 d . . . . .
H29A H 0.5979 0.9316 0.5444 0.091 Uiso 1 1 calc R U . B 1
H29B H 0.5592 1.0262 0.5889 0.091 Uiso 1 1 calc R U . B 1
H29C H 0.4938 0.8969 0.5603 0.091 Uiso 1 1 calc R U . B 1
C30 C 0.5194(4) 0.5345(8) 0.71002(18) 0.0563(14) Uani 1 1 d . . . . .
H30A H 0.5436 0.6071 0.7349 0.085 Uiso 1 1 calc R U . B 1
H30B H 0.5287 0.4106 0.7174 0.085 Uiso 1 1 calc R U . B 1
H30C H 0.4531 0.5576 0.7059 0.085 Uiso 1 1 calc R U . B 1
C31 C 0.1637(3) 0.8953(6) 0.63100(15) 0.0403(11) Uani 1 1 d . . . . .
C32 C 0.0592(8) 0.917(2) 0.6217(4) 0.060(9) Uiso 0.47(8) 1 d G . P C 1
C33 C -0.0065(14) 0.899(3) 0.6557(6) 0.043(4) Uiso 0.47(8) 1 d G . P C 1
H33A H 0.0122 0.8663 0.6856 0.051 Uiso 0.47(8) 1 calc R U P C 1
C34 C -0.0995(12) 0.928(3) 0.6460(9) 0.051(5) Uiso 0.47(8) 1 d G . P C 1
H34A H -0.1444 0.9158 0.6693 0.061 Uiso 0.47(8) 1 calc R U P C 1
C35 C -0.1269(6) 0.9757(18) 0.6024(9) 0.061(5) Uiso 0.47(8) 1 d G . P C 1
H35A H -0.1905 0.9959 0.5957 0.073 Uiso 0.47(8) 1 calc R U P C 1
C36 C -0.0612(10) 0.994(2) 0.5684(6) 0.048(5) Uiso 0.47(8) 1 d G . P C 1
H36A H -0.0799 1.0263 0.5385 0.057 Uiso 0.47(8) 1 calc R U P C 1
C37 C 0.0319(8) 0.964(3) 0.5781(4) 0.050(8) Uiso 0.47(8) 1 d G . P C 1
H37A H 0.0768 0.9767 0.5548 0.060 Uiso 0.47(8) 1 calc R U P C 1
C32A C 0.0652(6) 0.9303(19) 0.6231(4) 0.031(5) Uiso 0.53(8) 1 d G . P C 2
C33A C 0.0089(12) 0.931(3) 0.6613(4) 0.046(3) Uiso 0.53(8) 1 d G . P C 2
H33B H 0.0352 0.9146 0.6906 0.055 Uiso 0.53(8) 1 calc R U P C 2
C34A C -0.0860(11) 0.957(3) 0.6564(8) 0.057(4) Uiso 0.53(8) 1 d G . P C 2
H34B H -0.1245 0.9576 0.6825 0.069 Uiso 0.53(8) 1 calc R U P C 2
C35A C -0.1245(6) 0.9813(16) 0.6134(9) 0.058(4) Uiso 0.53(8) 1 d G . P C 2
H35B H -0.1893 0.9987 0.6101 0.070 Uiso 0.53(8) 1 calc R U P C 2
C36A C -0.0681(9) 0.980(2) 0.5753(6) 0.062(5) Uiso 0.53(8) 1 d G . P C 2
H36B H -0.0944 0.9969 0.5460 0.075 Uiso 0.53(8) 1 calc R U P C 2
C37A C 0.0267(8) 0.955(2) 0.5802(4) 0.043(6) Uiso 0.53(8) 1 d G . P C 2
H37B H 0.0653 0.9540 0.5541 0.051 Uiso 0.53(8) 1 calc R U P C 2
C38 C 0.1839(10) 0.6803(15) 0.5695(3) 0.049(7) Uiso 0.58(7) 1 d G . P D 1
C39 C 0.1309(8) 0.5312(15) 0.5769(5) 0.056(4) Uiso 0.58(7) 1 d G . P D 1
C40 C 0.1015(7) 0.4299(12) 0.5403(8) 0.045(4) Uiso 0.58(7) 1 d G . P D 1
H40A H 0.0653 0.3280 0.5454 0.054 Uiso 0.58(7) 1 calc R U P D 1
C41 C 0.1251(10) 0.478(2) 0.4963(7) 0.057(3) Uiso 0.58(7) 1 d G . P D 1
H41A H 0.1050 0.4086 0.4713 0.068 Uiso 0.58(7) 1 calc R U P D 1
C42 C 0.1781(12) 0.627(2) 0.4889(3) 0.052(3) Uiso 0.58(7) 1 d G . P D 1
H42A H 0.1942 0.6596 0.4588 0.062 Uiso 0.58(7) 1 calc R U P D 1
C43 C 0.2075(11) 0.7281(13) 0.5255(3) 0.036(3) Uiso 0.58(7) 1 d G . P D 1
C38A C 0.1765(13) 0.6899(18) 0.5697(3) 0.034(7) Uiso 0.42(7) 1 d G . P D 2
C39A C 0.1275(10) 0.543(2) 0.5840(6) 0.036(5) Uiso 0.42(7) 1 d G . P D 2
C40A C 0.0956(9) 0.4224(14) 0.5523(11) 0.060(5) Uiso 0.42(7) 1 d G . P D 2
H40B H 0.0621 0.3223 0.5620 0.072 Uiso 0.42(7) 1 calc R U P D 2
C41A C 0.1127(13) 0.448(3) 0.5063(9) 0.048(5) Uiso 0.42(7) 1 d G . P D 2
H41B H 0.0909 0.3651 0.4846 0.057 Uiso 0.42(7) 1 calc R U P D 2
C42A C 0.1617(16) 0.594(3) 0.4921(4) 0.040(5) Uiso 0.42(7) 1 d G . P D 2
H42B H 0.1734 0.6117 0.4606 0.048 Uiso 0.42(7) 1 calc R U P D 2
C43A C 0.1936(16) 0.7154(19) 0.5238(4) 0.055(6) Uiso 0.42(7) 1 d G . P D 2
C44 C 0.2584(4) 0.8845(8) 0.51270(19) 0.0598(15) Uani 1 1 d . . . . .
H44A H 0.2660 0.8869 0.4796 0.090 Uiso 1 1 calc R U . D 1
H44B H 0.3194 0.8835 0.5275 0.090 Uiso 1 1 calc R U . D 1
H44C H 0.2241 0.9886 0.5224 0.090 Uiso 1 1 calc R U . D 1
C45 C 0.1033(4) 0.4931(8) 0.6291(2) 0.0670(17) Uani 1 1 d . . . . .
H45A H 0.1559 0.5217 0.6490 0.100 Uiso 1 1 calc R U . D 1
H45B H 0.0875 0.3692 0.6326 0.100 Uiso 1 1 calc R U . D 1
H45C H 0.0500 0.5654 0.6373 0.100 Uiso 1 1 calc R U . D 1
C51 C 0.3676(4) 0.3800(10) 0.6190(3) 0.027(3) Uiso 0.429(13) 1 d D U P E 1
H51A H 0.3018 0.3517 0.6249 0.032 Uiso 0.429(13) 1 calc R U P E 1
H51B H 0.3996 0.3920 0.6488 0.032 Uiso 0.429(13) 1 calc R U P E 1
C52 C 0.4109(5) 0.2341(16) 0.5927(3) 0.085(5) Uiso 0.429(13) 1 d D U P E 1
H52A H 0.3651 0.1414 0.5857 0.102 Uiso 0.429(13) 1 calc R U P E 1
H52B H 0.4635 0.1820 0.6097 0.102 Uiso 0.429(13) 1 calc R U P E 1
C53 C 0.4438(6) 0.3231(13) 0.5497(3) 0.046(3) Uiso 0.429(13) 1 d D U P E 1
H53A H 0.5117 0.3091 0.5468 0.056 Uiso 0.429(13) 1 calc R U P E 1
H53B H 0.4138 0.2688 0.5228 0.056 Uiso 0.429(13) 1 calc R U P E 1
C54 C 0.4195(5) 0.5143(15) 0.5519(3) 0.038(4) Uiso 0.429(13) 1 d D U P E 1
H54A H 0.4763 0.5865 0.5501 0.046 Uiso 0.429(13) 1 calc R U P E 1
H54B H 0.3782 0.5461 0.5262 0.046 Uiso 0.429(13) 1 calc R U P E 1
C51A C 0.3414(4) 0.3896(11) 0.6166(3) 0.074(4) Uiso 0.571(13) 1 d D U P E 2
H51C H 0.2758 0.4036 0.6253 0.088 Uiso 0.571(13) 1 calc R U P E 2
H51D H 0.3785 0.3681 0.6445 0.088 Uiso 0.571(13) 1 calc R U P E 2
C52A C 0.3512(5) 0.2392(12) 0.5847(3) 0.057(3) Uiso 0.571(13) 1 d D U P E 2
H52C H 0.3928 0.1494 0.5979 0.068 Uiso 0.571(13) 1 calc R U P E 2
H52D H 0.2901 0.1849 0.5787 0.068 Uiso 0.571(13) 1 calc R U P E 2
C53A C 0.3906(6) 0.3093(14) 0.5419(3) 0.072(3) Uiso 0.571(13) 1 d D U P E 2
H53C H 0.3477 0.2881 0.5161 0.086 Uiso 0.571(13) 1 calc R U P E 2
H53D H 0.4506 0.2525 0.5353 0.086 Uiso 0.571(13) 1 calc R U P E 2
C54A C 0.4037(5) 0.5037(14) 0.5494(3) 0.055(4) Uiso 0.571(13) 1 d D U P E 2
H54C H 0.4698 0.5353 0.5460 0.066 Uiso 0.571(13) 1 calc R U P E 2
H54D H 0.3670 0.5708 0.5268 0.066 Uiso 0.571(13) 1 calc R U P E 2

loop_
_atom_site_aniso_label
_atom_site_aniso_U_11
_atom_site_aniso_U_22
_atom_site_aniso_U_33
_atom_site_aniso_U_23
_atom_site_aniso_U_13
_atom_site_aniso_U_12
Ni1 0.0463(5) 0.0363(5) 0.0332(5) -0.0026(3) 0.0068(3) -0.0004(3)
O11 0.058(2) 0.0391(19) 0.0385(18) -0.0029(15) 0.0123(15) -0.0011(15)
N11 0.044(2) 0.039(2) 0.032(2) -0.0016(17) 0.0023(16) -0.0029(17)
C11 0.053(3) 0.042(3) 0.034(2) 0.001(2) 0.010(2) 0.002(2)
N12 0.055(2) 0.039(2) 0.0233(18) -0.0013(16) 0.0060(16) -0.0009(18)
C12 0.055(3) 0.047(3) 0.034(3) 0.002(2) 0.006(2) 0.013(2)
N13 0.053(2) 0.035(2) 0.031(2) -0.0004(17) 0.0086(17) 0.0020(18)
C13 0.069(4) 0.045(3) 0.033(3) -0.006(2) 0.011(2) 0.007(3)
C14 0.062(3) 0.039(3) 0.036(3) -0.006(2) 0.005(2) -0.002(2)
C15 0.054(3) 0.035(3) 0.032(2) -0.002(2) 0.009(2) -0.004(2)
C16 0.052(3) 0.031(2) 0.035(2) -0.0009(19) 0.005(2) -0.002(2)
C29 0.073(4) 0.061(4) 0.049(3) 0.002(3) 0.016(3) -0.012(3)
C30 0.068(4) 0.051(3) 0.050(3) 0.006(3) 0.000(3) -0.001(3)
C31 0.047(3) 0.045(3) 0.030(2) 0.004(2) 0.004(2) 0.000(2)
C44 0.060(3) 0.075(4) 0.045(3) 0.011(3) 0.010(3) -0.010(3)
C45 0.068(4) 0.053(4) 0.080(4) 0.027(3) 0.009(3) -0.007(3)

loop_
_atom_type_symbol
_atom_type_description
_atom_type_scat_dispersion_real
_atom_type_scat_dispersion_imag
_atom_type_scat_source
C C 0.0181 0.0091 'International Tables Vol C Tables 4.2.6.8 and 6.1.1.4'
H H 0.0000 0.0000 'International Tables Vol C Tables 4.2.6.8 and 6.1.1.4'
N N 0.0311 0.0180 'International Tables Vol C Tables 4.2.6.8 and 6.1.1.4'
Ni Ni -3.0029 0.5091 'International Tables Vol C Tables 4.2.6.8 and 6.1.1.4'
O O 0.0492 0.0322 'International Tables Vol C Tables 4.2.6.8 and 6.1.1.4'

loop_
_geom_angle_atom_site_label_1
_geom_angle_atom_site_label_2
_geom_angle_atom_site_label_3
_geom_angle
N11 Ni1 N12 83.52(17)
N11 Ni1 N13 83.43(17)
N12 Ni1 N13 159.61(18)
N11 Ni1 O11 158.23(16)
N12 Ni1 O11 98.78(15)
N13 Ni1 O11 99.15(15)
C51A O11 C54A 110.2(6)
C54 O11 C51 109.0(6)
C51A O11 Ni1 113.7(4)
C54A O11 Ni1 134.6(5)
C54 O11 Ni1 131.6(5)
C51 O11 Ni1 118.3(4)
C11 N11 C15 120.2(4)
C11 N11 Ni1 116.2(3)
C15 N11 Ni1 116.6(3)
N11 C11 C12 119.2(5)
N11 C11 C31 111.9(4)
C12 C11 C31 128.8(5)
C31 N12 C38A 117.4(9)
C31 N12 C38 122.3(7)
C31 N12 Ni1 115.5(3)
C38A N12 Ni1 125.5(8)
C38 N12 Ni1 120.4(7)
C13 C12 C11 119.3(5)
C13 C12 H12A 120.4
C11 C12 H12A 120.4
C16 N13 C23A 122.6(7)
C16 N13 C23 116.9(6)
C16 N13 Ni1 115.1(3)
C23A N13 Ni1 120.7(6)
C23 N13 Ni1 124.6(5)
C14 C13 C12 120.6(5)
C14 C13 H13A 119.7
C12 C13 H13A 119.7
C13 C14 C15 119.8(5)
C13 C14 H14A 120.1
C15 C14 H14A 120.1
N11 C15 C14 119.1(4)
N11 C15 C16 111.5(4)
C14 C15 C16 129.3(5)
N13 C16 C15 111.9(4)
N13 C16 C17 125.4(6)
C15 C16 C17 122.6(6)
N13 C16 C17A 124.5(7)
C15 C16 C17A 123.4(7)
C18 C17 C22 120.0
C18 C17 C16 119.1(6)
C22 C17 C16 120.6(6)
C19 C18 C17 120.0
C19 C18 H18A 120.0
C17 C18 H18A 120.0
C18 C19 C20 120.0
C18 C19 H19A 120.0
C20 C19 H19A 120.0
C21 C20 C19 120.0
C21 C20 H20A 120.0
C19 C20 H20A 120.0
C20 C21 C22 120.0
C20 C21 H21A 120.0
C22 C21 H21A 120.0
C21 C22 C17 120.0
C21 C22 H22A 120.0
C17 C22 H22A 120.0
C18A C17A C22A 120.0
C18A C17A C16 119.2(7)
C22A C17A C16 120.8(7)
C17A C18A C19A 120.0
C17A C18A H18B 120.0
C19A C18A H18B 120.0
C20A C19A C18A 120.0
C20A C19A H19B 120.0
C18A C19A H19B 120.0
C19A C20A C21A 120.0
C19A C20A H20B 120.0
C21A C20A H20B 120.0
C22A C21A C20A 120.0
C22A C21A H21B 120.0
C20A C21A H21B 120.0
C21A C22A C17A 120.0
C21A C22A H22B 120.0
C17A C22A H22B 120.0
C24 C23 C28 120.0
C24 C23 N13 121.1(6)
C28 C23 N13 118.1(6)
C25 C24 C23 120.0
C25 C24 C30 116.8(6)
C23 C24 C30 123.2(6)
C24 C25 C26 120.0
C24 C25 H25A 120.0
C26 C25 H25A 120.0
C27 C26 C25 120.0
C27 C26 H26A 120.0
C25 C26 H26A 120.0
C26 C27 C28 120.0
C26 C27 H27A 120.0
C28 C27 H27A 120.0
C27 C28 C23 120.0
C27 C28 C29 123.7(7)
C23 C28 C29 116.2(7)
N13 C23A C24A 119.9(6)
N13 C23A C28A 120.1(6)
C24A C23A C28A 120.0
C23A C24A C25A 120.0
C23A C24A C30 121.5(6)
C25A C24A C30 118.4(6)
C24A C25A C26A 120.0
C24A C25A H25B 120.0
C26A C25A H25B 120.0
C27A C26A C25A 120.0
C27A C26A H26B 120.0
C25A C26A H26B 120.0
C26A C27A C28A 120.0
C26A C27A H27B 120.0
C28A C27A H27B 120.0
C29 C28A C27A 116.6(7)
C29 C28A C23A 123.3(7)
C27A C28A C23A 120.0
C28 C29 H29A 109.5
C28 C29 H29B 109.5
H29A C29 H29B 109.5
C28 C29 H29C 109.5
H29A C29 H29C 109.5
H29B C29 H29C 109.5
C24 C30 H30A 109.5
C24 C30 H30B 109.5
H30A C30 H30B 109.5
C24 C30 H30C 109.5
H30A C30 H30C 109.5
H30B C30 H30C 109.5
N12 C31 C11 111.7(4)
N12 C31 C32A 126.6(7)
C11 C31 C32A 121.6(7)
N12 C31 C32 123.2(7)
C11 C31 C32 125.1(7)
C33 C32 C37 120.0
C33 C32 C31 122.3(9)
C37 C32 C31 117.6(9)
C34 C33 C32 120.0
C34 C33 H33A 120.0
C32 C33 H33A 120.0
C33 C34 C35 120.0
C33 C34 H34A 120.0
C35 C34 H34A 120.0
C36 C35 C34 120.0
C36 C35 H35A 120.0
C34 C35 H35A 120.0
C35 C36 C37 120.0
C35 C36 H36A 120.0
C37 C36 H36A 120.0
C36 C37 C32 120.0
C36 C37 H37A 120.0
C32 C37 H37A 120.0
C33A C32A C37A 120.0
C33A C32A C31 116.6(7)
C37A C32A C31 123.4(7)
C32A C33A C34A 120.0
C32A C33A H33B 120.0
C34A C33A H33B 120.0
C33A C34A C35A 120.0
C33A C34A H34B 120.0
C35A C34A H34B 120.0
C36A C35A C34A 120.0
C36A C35A H35B 120.0
C34A C35A H35B 120.0
C35A C36A C37A 120.0
C35A C36A H36B 120.0
C37A C36A H36B 120.0
C36A C37A C32A 120.0
C36A C37A H37B 120.0
C32A C37A H37B 120.0
C39 C38 C43 120.0
C39 C38 N12 125.0(8)
C43 C38 N12 115.0(8)
C40 C39 C38 120.0
C40 C39 C45 124.1(10)
C38 C39 C45 115.8(10)
C41 C40 C39 120.0
C41 C40 H40A 120.0
C39 C40 H40A 120.0
C40 C41 C42 120.0
C40 C41 H41A 120.0
C42 C41 H41A 120.0
C43 C42 C41 120.0
C43 C42 H42A 120.0
C41 C42 H42A 120.0
C42 C43 C38 120.0
C42 C43 C44 114.1(10)
C38 C43 C44 125.8(10)
C39A C38A C43A 120.0
C39A C38A N12 116.5(11)
C43A C38A N12 122.8(10)
C38A C39A C40A 120.0
C38A C39A C45 128.7(14)
C40A C39A C45 111.3(14)
C41A C40A C39A 120.0
C41A C40A H40B 120.0
C39A C40A H40B 120.0
C40A C41A C42A 120.0
C40A C41A H41B 120.0
C42A C41A H41B 120.0
C41A C42A C43A 120.0
C41A C42A H42B 120.0
C43A C42A H42B 120.0
C42A C43A C38A 120.0
C42A C43A C44 125.5(12)
C38A C43A C44 114.3(12)
C43 C44 H44A 109.5
C43 C44 H44B 109.5
H44A C44 H44B 109.5
C43 C44 H44C 109.5
H44A C44 H44C 109.5
H44B C44 H44C 109.5
C39 C45 H45A 109.5
C39 C45 H45B 109.5
H45A C45 H45B 109.5
C39 C45 H45C 109.5
H45A C45 H45C 109.5
H45B C45 H45C 109.5
O11 C51 C52 111.0(7)
O11 C51 H51A 109.4
C52 C51 H51A 109.4
O11 C51 H51B 109.4
C52 C51 H51B 109.4
H51A C51 H51B 108.0
C51 C52 C53 103.5(9)
C51 C52 H52A 111.1
C53 C52 H52A 111.1
C51 C52 H52B 111.1
C53 C52 H52B 111.1
H52A C52 H52B 109.0
C54 C53 C52 109.0(9)
C54 C53 H53A 109.9
C52 C53 H53A 109.9
C54 C53 H53B 109.9
C52 C53 H53B 109.9
H53A C53 H53B 108.3
O11 C54 C53 107.6(8)
O11 C54 H54A 110.2
C53 C54 H54A 110.2
O11 C54 H54B 110.2
C53 C54 H54B 110.2
H54A C54 H54B 108.5
O11 C51A C52A 108.6(7)
O11 C51A H51C 110.0
C52A C51A H51C 110.0
O11 C51A H51D 110.0
C52A C51A H51D 110.0
H51C C51A H51D 108.4
C53A C52A C51A 107.1(8)
C53A C52A H52C 110.3
C51A C52A H52C 110.3
C53A C52A H52D 110.3
C51A C52A H52D 110.3
H52C C52A H52D 108.6
C52A C53A C54A 106.2(8)
C52A C53A H53C 110.5
C54A C53A H53C 110.5
C52A C53A H53D 110.5
C54A C53A H53D 110.5
H53C C53A H53D 108.7
O11 C54A C53A 108.0(8)
O11 C54A H54C 110.1
C53A C54A H54C 110.1
O11 C54A H54D 110.1
C53A C54A H54D 110.1
H54C C54A H54D 108.4

loop_
_geom_bond_atom_site_label_1
_geom_bond_atom_site_label_2
_geom_bond_distance
Ni1 N11 1.813(4)
Ni1 N12 1.880(4)
Ni1 N13 1.882(4)
Ni1 O11 1.996(3)
O11 C51A 1.428(8)
O11 C54A 1.430(8)
O11 C54 1.440(8)
O11 C51 1.452(7)
N11 C11 1.388(6)
N11 C15 1.391(6)
C11 C12 1.401(7)
C11 C31 1.426(7)
N12 C31 1.360(6)
N12 C38A 1.445(9)
N12 C38 1.450(7)
C12 C13 1.401(8)
C12 H12A 0.9500
N13 C16 1.371(6)
N13 C23A 1.388(8)
N13 C23 1.487(10)
C13 C14 1.377(8)
C13 H13A 0.9500
C14 C15 1.404(7)
C14 H14A 0.9500
C15 C16 1.422(7)
C16 C17 1.485(8)
C16 C17A 1.519(9)
C17 C18 1.3900
C17 C22 1.3900
C18 C19 1.3900
C18 H18A 0.9500
C19 C20 1.3900
C19 H19A 0.9500
C20 C21 1.3900
C20 H20A 0.9500
C21 C22 1.3900
C21 H21A 0.9500
C22 H22A 0.9500
C17A C18A 1.3900
C17A C22A 1.3900
C18A C19A 1.3900
C18A H18B 0.9500
C19A C20A 1.3900
C19A H19B 0.9500
C20A C21A 1.3900
C20A H20B 0.9500
C21A C22A 1.3900
C21A H21B 0.9500
C22A H22B 0.9500
C23 C24 1.3900
C23 C28 1.3900
C24 C25 1.3900
C24 C30 1.417(13)
C25 C26 1.3900
C25 H25A 0.9500
C26 C27 1.3900
C26 H26A 0.9500
C27 C28 1.3900
C27 H27A 0.9500
C28 C29 1.676(18)
C23A C24A 1.3900
C23A C28A 1.3900
C24A C25A 1.3900
C24A C30 1.634(14)
C25A C26A 1.3900
C25A H25B 0.9500
C26A C27A 1.3900
C26A H26B 0.9500
C27A C28A 1.3900
C27A H27B 0.9500
C28A C29 1.373(17)
C29 H29A 0.9800
C29 H29B 0.9800
C29 H29C 0.9800
C30 H30A 0.9800
C30 H30B 0.9800
C30 H30C 0.9800
C31 C32A 1.463(10)
C31 C32 1.540(12)
C32 C33 1.3900
C32 C37 1.3900
C33 C34 1.3900
C33 H33A 0.9500
C34 C35 1.3900
C34 H34A 0.9500
C35 C36 1.3900
C35 H35A 0.9500
C36 C37 1.3900
C36 H36A 0.9500
C37 H37A 0.9500
C32A C33A 1.3900
C32A C37A 1.3900
C33A C34A 1.3900
C33A H33B 0.9500
C34A C35A 1.3900
C34A H34B 0.9500
C35A C36A 1.3900
C35A H35B 0.9500
C36A C37A 1.3900
C36A H36B 0.9500
C37A H37B 0.9500
C38 C39 1.3900
C38 C43 1.3900
C39 C40 1.3900
C39 C45 1.614(16)
C40 C41 1.3900
C40 H40A 0.9500
C41 C42 1.3900
C41 H41A 0.9500
C42 C43 1.3900
C42 H42A 0.9500
C43 C44 1.454(13)
C38A C39A 1.3900
C38A C43A 1.3900
C39A C40A 1.3900
C39A C45 1.426(17)
C40A C41A 1.3900
C40A H40B 0.9500
C41A C42A 1.3900
C41A H41B 0.9500
C42A C43A 1.3900
C42A H42B 0.9500
C43A C44 1.630(19)
C44 H44A 0.9800
C44 H44B 0.9800
C44 H44C 0.9800
C45 H45A 0.9800
C45 H45B 0.9800
C45 H45C 0.9800
C51 C52 1.497(9)
C51 H51A 0.9900
C51 H51B 0.9900
C52 C53 1.516(9)
C52 H52A 0.9900
C52 H52B 0.9900
C53 C54 1.503(9)
C53 H53A 0.9900
C53 H53B 0.9900
C54 H54A 0.9900
C54 H54B 0.9900
C51A C52A 1.490(9)
C51A H51C 0.9900
C51A H51D 0.9900
C52A C53A 1.483(8)
C52A H52C 0.9900
C52A H52D 0.9900
C53A C54A 1.513(9)
C53A H53C 0.9900
C53A H53D 0.9900
C54A H54C 0.9900
C54A H54D 0.9900
